data_7153818
loop_
_publ_author_name
'Prasad, Karothu Durga'
'Trinath, Jamma'
'Biswas, Ansuman'
'Sekar, Kanagaraj'
'Balaji, Kithiganahalli N.'
'Guru Row, Tayur N.'

_publ_section_title
;
 Alkyl chain substituted 1,9-pyrazoloanthrones exhibit prominent
 inhibitory effect on c-Jun N-terminal kinase (JNK).
;
_journal_issue 26
_journal_name_full 'Organic &amp; biomolecular chemistry'
_journal_page_first 4656
_journal_page_last 4662
_journal_paper_doi 10.1039/c4ob00548a
_journal_volume 12
_journal_year 2014
_chemical_compound_source 'see text'
_chemical_formula_moiety 'C16 H12 N2 O'
_chemical_formula_sum 'C16 H12 N2 O'
_chemical_formula_weight 248.28
_chemical_name_systematic ?
_space_group_IT_number 4
_symmetry_cell_setting monoclinic
_symmetry_Int_Tables_number 4
_symmetry_space_group_name_Hall 'P 2yb'
_symmetry_space_group_name_H-M 'P 1 21 1'
_atom_sites_solution_hydrogens geom
_atom_sites_solution_primary direct
_atom_sites_solution_secondary difmap
_cell_angle_alpha 90
_cell_angle_beta 95.953(10)
_cell_angle_gamma 90
_cell_formula_units_Z 2
_cell_length_a 4.0054(4)
_cell_length_b 15.3131(18)
_cell_length_c 9.7743(8)
_cell_measurement_reflns_used 5071
_cell_measurement_temperature 290(1)
_cell_measurement_theta_max 25.00
_cell_measurement_theta_min 2.48
_cell_volume 596.27(10)
_computing_cell_refinement 'CrysAlisPro CCD (Oxford Diffraction, 2009)'
_computing_data_collection 'CrysAlisPro CCD (Oxford Diffraction, 2009)'
_computing_data_reduction 'CrysAlisPro RED (Oxford Diffraction, 2009)'
_computing_molecular_graphics 'Ortep-3 (Farrugia, 1997) and CAMERON (Watkin et al., 1993)'
_computing_publication_material 'WinGX (Farrugia, 1999)'
_computing_structure_refinement 'SHELXL97 (Sheldrick, 2008)'
_computing_structure_solution 'SHELXS97  (Sheldrick, 2008)'
_diffrn_ambient_temperature 290(1)
_diffrn_measured_fraction_theta_full 0.999
_diffrn_measured_fraction_theta_max 0.999
_diffrn_measurement_device_type 'Oxford Xcalibur,Eos(Nova) CCD detector'
_diffrn_measurement_method 'f\w scans'
_diffrn_radiation_monochromator graphite
_diffrn_radiation_probe x-ray
_diffrn_radiation_source 'Enhance (Mo) X-ray Source'
_diffrn_radiation_type MoK\a
_diffrn_radiation_wavelength 0.71073
_diffrn_reflns_av_R_equivalents 0.0599
_diffrn_reflns_av_sigmaI/netI 0.0878
_diffrn_reflns_limit_h_max 4
_diffrn_reflns_limit_h_min -4
_diffrn_reflns_limit_k_max 18
_diffrn_reflns_limit_k_min -18
_diffrn_reflns_limit_l_max 11
_diffrn_reflns_limit_l_min -11
_diffrn_reflns_number 5071
_diffrn_reflns_reduction_process
;
;
_diffrn_reflns_theta_full 25.00
_diffrn_reflns_theta_max 25.00
_diffrn_reflns_theta_min 2.48
_exptl_absorpt_coefficient_mu 0.088
_exptl_absorpt_correction_T_max 0.9826
_exptl_absorpt_correction_T_min 0.9740
_exptl_absorpt_correction_type multi-scan
_exptl_absorpt_process_details 'CrysAlis RED (Oxford Diffraction,2009)'
_exptl_crystal_colour colorless
_exptl_crystal_density_diffrn 1.383
_exptl_crystal_density_method 'Not Measured'
_exptl_crystal_description block
_exptl_crystal_F_000 260
_exptl_crystal_size_max 0.30
_exptl_crystal_size_mid 0.20
_exptl_crystal_size_min 0.20
_refine_diff_density_max 0.165
_refine_diff_density_min -0.201
_refine_diff_density_rms 0.041
_refine_ls_abs_structure_details 'Flack H D (1983), Acta Cryst. A39, 876-881'
_refine_ls_abs_structure_Flack -3(4)
_refine_ls_extinction_expression Fc^*^=kFc[1+0.001xFc^2^\l^3^/sin(2\q)]^-1/4^
_refine_ls_extinction_method SHELXL
_refine_ls_goodness_of_fit_ref 0.998
_refine_ls_hydrogen_treatment constr
_refine_ls_matrix_type full
_refine_ls_number_parameters 174
_refine_ls_number_reflns 2053
_refine_ls_number_restraints 1
_refine_ls_restrained_S_all 0.998
_refine_ls_R_factor_all 0.0965
_refine_ls_R_factor_gt 0.0589
_refine_ls_shift/su_max 0.000
_refine_ls_shift/su_mean 0.000
_refine_ls_structure_factor_coef Fsqd
_refine_ls_weighting_details 'calc w=1/[\s^2^(Fo^2^)+(0.0389P)^2^+0.0000P] where P=(Fo^2^+2Fc^2^)/3'
_refine_ls_weighting_scheme calc
_refine_ls_wR_factor_gt 0.1151
_refine_ls_wR_factor_ref 0.1391
_reflns_number_gt 1332
_reflns_number_total 2053
_reflns_threshold_expression >2sigma(I)
_cod_data_source_file c4ob00548a2.cif
_cod_data_source_block d_76_3_red
_cod_depositor_comments
;
The following automatic conversions were performed:

'_symmetry_cell_setting' value 'Monoclinic' changed to 'monoclinic'
according to
/usr/data/users/saulius/crontab/automatic-downloads/rss-feeds/RSC/lib/dictionaries/cif_core.dic
dictionary named 'cif_core.dic' version 2.4.2 from 2011-04-26.

Automatic conversion script
Id: cif_fix_values 2281 2013-09-26 08:29:07Z andrius 

 Adding full bibliography for 7153814--7153819.cif.
;
_cod_original_sg_symbol_H-M 'P 21'
_cod_database_code 7153818

loop_
_symmetry_equiv_pos_site_id
_symmetry_equiv_pos_as_xyz
1 x,y,z
2 -x,1/2+y,-z

loop_
_atom_site_label
_atom_site_type_symbol
_atom_site_fract_x
_atom_site_fract_y
_atom_site_fract_z
_atom_site_U_iso_or_equiv
_atom_site_adp_type
_atom_site_occupancy
_atom_site_symmetry_multiplicity
_atom_site_calc_flag
_atom_site_refinement_flags
C C 0.6421(10) 0.1152(3) 0.9533(5) 0.0479(11) Uani 1 1 d .
C2BA C 0.8700(11) 0.0322(3) 0.7654(4) 0.0550(12) Uani 1 1 d .
H2BA H 0.8110 0.0805 0.7103 0.066 Uiso 1 1 calc R
C0AA C 0.9035(9) -0.0390(3) 0.9883(4) 0.0413(10) Uani 1 1 d .
C1AA C 0.6651(10) 0.0401(3) 1.1741(4) 0.0426(10) Uani 1 1 d .
C2AA C 0.4139(10) 0.1792(3) 1.1660(5) 0.0545(12) Uani 1 1 d .
H2AA H 0.3450 0.2303 1.1199 0.065 Uiso 1 1 calc R
C3AA C 0.8088(10) 0.0337(3) 0.9040(4) 0.0443(10) Uani 1 1 d .
C4AA C 0.5672(10) 0.1145(3) 1.0971(4) 0.0463(11) Uani 1 1 d .
O O 0.5786(8) 0.1773(2) 0.8757(4) 0.0715(10) Uani 1 1 d .
C6AA C 0.8284(9) -0.0333(2) 1.1286(4) 0.0393(10) Uani 1 1 d .
C5AA C 1.1104(11) -0.1107(3) 0.7935(4) 0.0567(13) Uani 1 1 d .
H5AA H 1.2085 -0.1589 0.7559 0.068 Uiso 1 1 calc R
C7AA C 0.4578(10) 0.0956(3) 1.3798(5) 0.0593(13) Uani 1 1 d .
H7AA H 0.4179 0.0900 1.4714 0.071 Uiso 1 1 calc R
C8AA C 1.0139(12) -0.0381(4) 0.7096(5) 0.0640(14) Uani 1 1 d .
H8AA H 1.0482 -0.0383 0.6169 0.077 Uiso 1 1 calc R
C9AA C 0.3603(10) 0.1691(3) 1.3051(5) 0.0602(13) Uani 1 1 d .
H9AA H 0.2549 0.2139 1.3484 0.072 Uiso 1 1 calc R
C0BA C 1.0601(11) -0.1105(3) 0.9302(4) 0.0470(11) Uani 1 1 d .
H0BA H 1.1301 -0.1580 0.9852 0.056 Uiso 1 1 calc R
C1BA C 0.6204(10) 0.0290(3) 1.3122(4) 0.0469(11) Uani 1 1 d .
N1AA N 0.7481(9) -0.0510(3) 1.3564(3) 0.0509(9) Uani 1 1 d .
N2AA N 0.8696(8) -0.0852(2) 1.2420(3) 0.0451(9) Uani 1 1 d .
C3BA C 1.0292(11) -0.1725(3) 1.2514(4) 0.0540(12) Uani 1 1 d .
H3BB H 1.2499 -0.1685 1.2192 0.065 Uiso 1 1 calc R
H3BA H 0.8960 -0.2125 1.1911 0.065 Uiso 1 1 calc R
C4BA C 1.0647(14) -0.2093(4) 1.3960(5) 0.0892(19) Uani 1 1 d .
H4BB H 1.1894 -0.2629 1.3979 0.134 Uiso 1 1 calc R
H4BA H 0.8460 -0.2203 1.4243 0.134 Uiso 1 1 calc R
H4BC H 1.1811 -0.1680 1.4576 0.134 Uiso 1 1 calc R

loop_
_atom_site_aniso_label
_atom_site_aniso_U_11
_atom_site_aniso_U_22
_atom_site_aniso_U_33
_atom_site_aniso_U_23
_atom_site_aniso_U_13
_atom_site_aniso_U_12
C 0.048(3) 0.035(3) 0.059(3) 0.002(2) -0.006(2) -0.006(2)
C2BA 0.062(3) 0.056(3) 0.045(3) 0.006(2) -0.001(2) -0.005(3)
C0AA 0.038(2) 0.042(3) 0.043(2) 0.003(2) -0.0031(18) -0.0018(19)
C1AA 0.039(2) 0.038(2) 0.049(2) -0.002(2) -0.0057(19) -0.008(2)
C2AA 0.050(3) 0.041(3) 0.070(3) 0.000(3) -0.003(2) 0.004(2)
C3AA 0.045(2) 0.041(3) 0.045(2) -0.002(2) -0.0032(19) -0.0095(19)
C4AA 0.041(2) 0.044(3) 0.053(3) 0.000(2) -0.002(2) -0.005(2)
O 0.086(2) 0.047(2) 0.081(2) 0.0241(19) 0.0066(18) 0.0090(18)
C6AA 0.042(2) 0.036(3) 0.039(2) -0.001(2) -0.0010(17) -0.0062(19)
C5AA 0.065(3) 0.058(3) 0.047(3) -0.010(2) 0.007(2) -0.005(2)
C7AA 0.050(3) 0.076(4) 0.053(3) -0.013(3) 0.006(2) -0.009(2)
C8AA 0.076(3) 0.071(4) 0.045(3) -0.003(3) 0.006(2) -0.005(3)
C9AA 0.055(3) 0.049(3) 0.074(4) -0.015(3) -0.003(3) 0.009(2)
C0BA 0.050(2) 0.043(3) 0.047(3) -0.004(2) 0.000(2) 0.000(2)
C1BA 0.046(2) 0.042(3) 0.052(3) -0.007(2) -0.001(2) -0.009(2)
N1AA 0.058(2) 0.049(2) 0.0449(19) -0.0019(18) 0.0016(17) -0.0033(19)
N2AA 0.051(2) 0.037(2) 0.045(2) 0.0031(16) -0.0028(16) -0.0024(16)
C3BA 0.066(3) 0.041(3) 0.054(3) 0.000(2) -0.002(2) 0.004(2)
C4BA 0.122(5) 0.071(4) 0.074(4) 0.030(3) 0.010(3) 0.027(4)

loop_
_atom_type_symbol
_atom_type_description
_atom_type_scat_dispersion_real
_atom_type_scat_dispersion_imag
_atom_type_scat_source
O O 0.0106 0.0060 'International Tables Vol C Tables 4.2.6.8 and 6.1.1.4'
N N 0.0061 0.0033 'International Tables Vol C Tables 4.2.6.8 and 6.1.1.4'
H H 0.0000 0.0000 'International Tables Vol C Tables 4.2.6.8 and 6.1.1.4'
C C 0.0033 0.0016 'International Tables Vol C Tables 4.2.6.8 and 6.1.1.4'

loop_
_geom_angle_atom_site_label_1
_geom_angle_atom_site_label_2
_geom_angle_atom_site_label_3
_geom_angle
O C C4AA 123.2(4)
O C C3AA 120.8(4)
C4AA C C3AA 116.0(4)
C8AA C2BA C3AA 121.6(4)
C0BA C0AA C3AA 118.7(4)
C0BA C0AA C6AA 125.3(4)
C3AA C0AA C6AA 116.0(4)
C1BA C1AA C6AA 108.8(4)
C1BA C1AA C4AA 124.4(4)
C6AA C1AA C4AA 126.8(4)
C4AA C2AA C9AA 120.9(5)
C2BA C3AA C0AA 119.2(4)
C2BA C3AA C 116.5(4)
C0AA C3AA C 124.2(4)
C2AA C4AA C1AA 115.9(4)
C2AA C4AA C 127.5(4)
C1AA C4AA C 116.6(4)
N2AA C6AA C1AA 103.4(3)
N2AA C6AA C0AA 136.2(4)
C1AA C6AA C0AA 120.3(4)
C0BA C5AA C8AA 120.3(5)
C9AA C7AA C1BA 117.6(4)
C2BA C8AA C5AA 119.5(4)
C7AA C9AA C2AA 122.6(5)
C5AA C0BA C0AA 120.7(4)
N1AA C1BA C1AA 109.4(4)
N1AA C1BA C7AA 132.1(4)
C1AA C1BA C7AA 118.6(4)
N2AA N1AA C1BA 103.6(3)
C6AA N2AA N1AA 114.7(3)
C6AA N2AA C3BA 126.4(3)
N1AA N2AA C3BA 118.9(3)
N2AA C3BA C4BA 113.0(4)

loop_
_geom_bond_atom_site_label_1
_geom_bond_atom_site_label_2
_geom_bond_distance
C O 1.226(5)
C C4AA 1.468(5)
C C3AA 1.517(6)
C2BA C8AA 1.362(6)
C2BA C3AA 1.401(6)
C0AA C0BA 1.410(5)
C0AA C3AA 1.413(5)
C0AA C6AA 1.436(5)
C1AA C1BA 1.390(6)
C1AA C6AA 1.396(6)
C1AA C4AA 1.399(5)
C2AA C4AA 1.377(6)
C2AA C9AA 1.408(6)
C6AA N2AA 1.360(5)
C5AA C0BA 1.372(6)
C5AA C8AA 1.411(7)
C7AA C9AA 1.376(7)
C7AA C1BA 1.410(6)
C1BA N1AA 1.380(5)
N1AA N2AA 1.369(4)
N2AA C3BA 1.481(5)
C3BA C4BA 1.515(6)

loop_
_geom_torsion_atom_site_label_1
_geom_torsion_atom_site_label_2
_geom_torsion_atom_site_label_3
_geom_torsion_atom_site_label_4
_geom_torsion
C8AA C2BA C3AA C0AA 1.1(6)
C8AA C2BA C3AA C -179.0(4)
C0BA C0AA C3AA C2BA 0.6(6)
C6AA C0AA C3AA C2BA -179.1(4)
C0BA C0AA C3AA C -179.3(3)
C6AA C0AA C3AA C 0.9(6)
O C C3AA C2BA -2.8(6)
C4AA C C3AA C2BA 177.7(4)
O C C3AA C0AA 177.1(4)
C4AA C C3AA C0AA -2.4(5)
C9AA C2AA C4AA C1AA -0.4(6)
C9AA C2AA C4AA C -179.7(4)
C1BA C1AA C4AA C2AA -0.7(6)
C6AA C1AA C4AA C2AA -179.0(4)
C1BA C1AA C4AA C 178.7(4)
C6AA C1AA C4AA C 0.4(6)
O C C4AA C2AA 1.4(6)
C3AA C C4AA C2AA -179.1(4)
O C C4AA C1AA -177.8(4)
C3AA C C4AA C1AA 1.7(5)
C1BA C1AA C6AA N2AA 0.7(4)
C4AA C1AA C6AA N2AA 179.2(4)
C1BA C1AA C6AA C0AA 179.5(3)
C4AA C1AA C6AA C0AA -2.0(6)
C0BA C0AA C6AA N2AA -0.2(7)
C3AA C0AA C6AA N2AA 179.6(4)
C0BA C0AA C6AA C1AA -178.5(4)
C3AA C0AA C6AA C1AA 1.2(5)
C3AA C2BA C8AA C5AA -1.3(7)
C0BA C5AA C8AA C2BA -0.1(7)
C1BA C7AA C9AA C2AA 0.7(6)
C4AA C2AA C9AA C7AA 0.4(7)
C8AA C5AA C0BA C0AA 1.7(7)
C3AA C0AA C0BA C5AA -2.0(6)
C6AA C0AA C0BA C5AA 177.7(4)
C6AA C1AA C1BA N1AA -0.8(5)
C4AA C1AA C1BA N1AA -179.4(4)
C6AA C1AA C1BA C7AA -179.7(3)
C4AA C1AA C1BA C7AA 1.8(6)
C9AA C7AA C1BA N1AA 179.8(4)
C9AA C7AA C1BA C1AA -1.7(6)
C1AA C1BA N1AA N2AA 0.6(4)
C7AA C1BA N1AA N2AA 179.2(4)
C1AA C6AA N2AA N1AA -0.3(4)
C0AA C6AA N2AA N1AA -178.9(4)
C1AA C6AA N2AA C3BA 179.6(4)
C0AA C6AA N2AA C3BA 1.1(7)
C1BA N1AA N2AA C6AA -0.1(4)
C1BA N1AA N2AA C3BA 179.9(3)
C6AA N2AA C3BA C4BA 174.5(4)
N1AA N2AA C3BA C4BA -5.5(5)
